data_1556992
loop_
_publ_author_name
'Liang, Kangjiang'
'Li, Tao'
'Li, Na'
'Zhang, Yang'
'Shen, Lei'
'Ma, Zhixian'
'Xia, Chengfeng'

_publ_section_title
;
 Redox-neutral photochemical Heck-type arylation of vinylphenols activated
 by visible light
;
_journal_issue 8
_journal_name_full 'Chemical Science'
_journal_page_first 2130
_journal_page_last 2135
_journal_paper_doi 10.1039/C9SC06184C
_journal_volume 11
_journal_year 2020
_chemical_formula_moiety 'C18 H16 O4'
_chemical_formula_sum 'C18 H16 O4'
_chemical_formula_weight 296.31
_space_group_crystal_system orthorhombic
_space_group_IT_number 60
_space_group_name_Hall '-P 2n 2ab'
_space_group_name_H-M_alt 'P b c n'
_atom_sites_solution_hydrogens mixed
_atom_sites_solution_primary direct
_atom_sites_solution_secondary difmap
_audit_creation_method SHELXL-2014/7
_audit_update_record
;
2019-05-21 deposited with the CCDC.	2020-01-10 downloaded from the CCDC.
;
_cell_angle_alpha 90
_cell_angle_beta 90
_cell_angle_gamma 90
_cell_formula_units_Z 8
_cell_length_a 9.7263(8)
_cell_length_b 11.8883(10)
_cell_length_c 24.935(2)
_cell_measurement_reflns_used 9970
_cell_measurement_temperature 100(2)
_cell_measurement_theta_max 30.97
_cell_measurement_theta_min 2.66
_cell_volume 2883.2(4)
_computing_cell_refinement 'Bruker SAINT'
_computing_data_collection 'Bruker APEX2'
_computing_data_reduction 'Bruker SAINT'
_computing_molecular_graphics 'Bruker SHELXTL'
_computing_publication_material 'Bruker SHELXTL'
_computing_structure_refinement 'SHELXL-2014 (Sheldrick 2014)'
_computing_structure_solution 'SHELXS-97 (Sheldrick 2008)'
_diffrn_ambient_temperature 100(2)
_diffrn_measured_fraction_theta_full 0.998
_diffrn_measured_fraction_theta_max 0.940
_diffrn_measurement_device_type 'Bruker APEX-II CCD'
_diffrn_measurement_method '\f and \w scans'
_diffrn_radiation_type MoK\a
_diffrn_radiation_wavelength 0.71073
_diffrn_reflns_av_R_equivalents 0.0324
_diffrn_reflns_av_unetI/netI 0.0211
_diffrn_reflns_Laue_measured_fraction_full 0.998
_diffrn_reflns_Laue_measured_fraction_max 0.940
_diffrn_reflns_limit_h_max 13
_diffrn_reflns_limit_h_min -13
_diffrn_reflns_limit_k_max 16
_diffrn_reflns_limit_k_min -16
_diffrn_reflns_limit_l_max 36
_diffrn_reflns_limit_l_min -35
_diffrn_reflns_number 30553
_diffrn_reflns_point_group_measured_fraction_full 0.998
_diffrn_reflns_point_group_measured_fraction_max 0.940
_diffrn_reflns_theta_full 25.242
_diffrn_reflns_theta_max 31.234
_diffrn_reflns_theta_min 1.633
_diffrn_source 'fine-focus sealed tube'
_exptl_absorpt_coefficient_mu 0.096
_exptl_absorpt_correction_type multi-scan
_exptl_absorpt_process_details sadabs
_exptl_crystal_colour colourless
_exptl_crystal_density_diffrn 1.365
_exptl_crystal_description block
_exptl_crystal_F_000 1248
_exptl_crystal_size_max 0.660
_exptl_crystal_size_mid 0.440
_exptl_crystal_size_min 0.360
_exptl_transmission_factor_max 0.5649
_exptl_transmission_factor_min 0.4903
_refine_diff_density_max 0.550
_refine_diff_density_min -0.248
_refine_diff_density_rms 0.056
_refine_ls_extinction_method none
_refine_ls_goodness_of_fit_ref 1.044
_refine_ls_hydrogen_treatment mixed
_refine_ls_matrix_type full
_refine_ls_number_parameters 204
_refine_ls_number_reflns 4416
_refine_ls_number_restraints 0
_refine_ls_restrained_S_all 1.044
_refine_ls_R_factor_all 0.0511
_refine_ls_R_factor_gt 0.0417
_refine_ls_shift/su_max 0.001
_refine_ls_shift/su_mean 0.000
_refine_ls_structure_factor_coef Fsqd
_refine_ls_weighting_details 'w=1/[\s^2^(Fo^2^)+(0.0593P)^2^+1.2533P] where P=(Fo^2^+2Fc^2^)/3'
_refine_ls_weighting_scheme calc
_refine_ls_wR_factor_gt 0.1080
_refine_ls_wR_factor_ref 0.1148
_reflns_Friedel_coverage 0.000
_reflns_number_gt 3759
_reflns_number_total 4416
_reflns_threshold_expression 'I > 2\s(I)'
_cod_data_source_file c9sc06184c2.cif
_cod_data_source_block mo_xlb301_0m
_cod_depositor_comments
;Adding full bibliography for 1556992.cif.

 Adding full bibliography for 1556992.cif.
;
_cod_database_code 1556992
_shelx_shelxl_version_number 2014/7
_shelx_space_group_comment
;
The symmetry employed for this shelxl refinement is uniquely defined
by the following loop, which should always be used as a source of
symmetry information in preference to the above space-group names.
They are only intended as comments.
;
_shelx_estimated_absorpt_t_min 0.939
_shelx_estimated_absorpt_t_max 0.966

loop_
_space_group_symop_operation_xyz
'x, y, z'
'x+1/2, -y+1/2, -z'
'-x, y, -z+1/2'
'-x+1/2, -y+1/2, z+1/2'
'-x, -y, -z'
'-x-1/2, y-1/2, z'
'x, -y, z-1/2'
'x-1/2, y-1/2, -z-1/2'

loop_
_atom_site_label
_atom_site_type_symbol
_atom_site_fract_x
_atom_site_fract_y
_atom_site_fract_z
_atom_site_U_iso_or_equiv
_atom_site_adp_type
_atom_site_occupancy
_atom_site_site_symmetry_order
_atom_site_calc_flag
_atom_site_refinement_flags_posn
_atom_site_refinement_flags_adp
O1 O 0.94283(8) 0.60424(6) 0.45593(3) 0.01798(17) Uani 1 1 d . .
H1 H 0.9348(16) 0.5337(14) 0.4411(6) 0.027 Uiso 1 1 d . U
O2 O 0.40655(9) 0.10059(7) 0.59176(3) 0.02113(18) Uani 1 1 d . .
O3 O 0.30506(9) 0.62989(7) 0.72038(3) 0.02221(18) Uani 1 1 d . .
O4 O 0.40319(8) 0.79160(6) 0.69344(3) 0.01724(17) Uani 1 1 d . .
C1 C 0.84883(10) 0.61846(8) 0.49553(4) 0.01313(19) Uani 1 1 d . .
C2 C 0.76629(11) 0.53050(8) 0.51404(4) 0.01487(19) Uani 1 1 d . .
H16 H 0.7763 0.4574 0.4991 0.018 Uiso 1 1 calc R U
C3 C 0.66981(11) 0.54926(8) 0.55404(4) 0.0154(2) Uani 1 1 d . .
H3 H 0.6141 0.4888 0.5661 0.018 Uiso 1 1 calc R U
C4 C 0.65331(11) 0.65658(8) 0.57696(4) 0.01341(19) Uani 1 1 d . .
C5 C 0.55665(11) 0.68712(8) 0.61941(4) 0.01385(19) Uani 1 1 d . .
H6 H 0.5488 0.7658 0.6254 0.017 Uiso 1 1 calc R U
C6 C 0.47646(10) 0.62362(8) 0.65165(4) 0.01292(19) Uani 1 1 d . .
C7 C 0.46875(10) 0.49825(8) 0.64988(4) 0.01239(18) Uani 1 1 d . .
C8 C 0.37567(11) 0.44561(9) 0.61545(4) 0.0169(2) Uani 1 1 d . .
H12 H 0.3114 0.4896 0.5959 0.020 Uiso 1 1 calc R U
C9 C 0.37613(11) 0.32948(9) 0.60952(4) 0.0167(2) Uani 1 1 d . .
H11 H 0.3138 0.2946 0.5853 0.020 Uiso 1 1 calc R U
C10 C 0.46793(10) 0.26405(8) 0.63901(4) 0.01285(18) Uani 1 1 d . .
C11 C 0.47251(11) 0.14069(8) 0.62911(4) 0.01448(19) Uani 1 1 d . .
C12 C 0.55981(12) 0.06674(9) 0.66413(5) 0.0209(2) Uani 1 1 d . .
H2 H 0.5406 -0.0124 0.6560 0.031 Uiso 1 1 calc R U
H10 H 0.5386 0.0817 0.7019 0.031 Uiso 1 1 calc R U
H9 H 0.6571 0.0826 0.6574 0.031 Uiso 1 1 calc R U
C13 C 0.73765(11) 0.74343(8) 0.55742(4) 0.01477(19) Uani 1 1 d . .
H4 H 0.7277 0.8169 0.5719 0.018 Uiso 1 1 calc R U
C14 C 0.83469(11) 0.72548(8) 0.51778(4) 0.0153(2) Uani 1 1 d . .
H5 H 0.8913 0.7856 0.5058 0.018 Uiso 1 1 calc R U
C15 C 0.55668(11) 0.31601(8) 0.67537(4) 0.01489(19) Uani 1 1 d . .
H8 H 0.6169 0.2716 0.6966 0.018 Uiso 1 1 calc R U
C16 C 0.55738(11) 0.43284(8) 0.68070(4) 0.01462(19) Uani 1 1 d . .
H7 H 0.6184 0.4678 0.7054 0.018 Uiso 1 1 calc R U
C17 C 0.38604(11) 0.67927(8) 0.69179(4) 0.01407(19) Uani 1 1 d . .
C18 C 0.31561(11) 0.85111(9) 0.73028(4) 0.0182(2) Uani 1 1 d . .
H15 H 0.2194 0.8314 0.7233 0.027 Uiso 1 1 calc R U
H14 H 0.3282 0.9323 0.7255 0.027 Uiso 1 1 calc R U
H13 H 0.3395 0.8302 0.7671 0.027 Uiso 1 1 calc R U

loop_
_atom_site_aniso_label
_atom_site_aniso_U_11
_atom_site_aniso_U_22
_atom_site_aniso_U_33
_atom_site_aniso_U_23
_atom_site_aniso_U_13
_atom_site_aniso_U_12
O1 0.0186(4) 0.0142(3) 0.0212(4) -0.0036(3) 0.0068(3) -0.0007(3)
O2 0.0257(4) 0.0148(3) 0.0230(4) -0.0057(3) -0.0031(3) -0.0025(3)
O3 0.0282(4) 0.0153(4) 0.0231(4) 0.0004(3) 0.0104(3) -0.0021(3)
O4 0.0196(4) 0.0113(3) 0.0208(4) -0.0043(3) 0.0075(3) -0.0002(3)
C1 0.0134(4) 0.0128(4) 0.0133(4) -0.0001(3) -0.0006(3) 0.0018(3)
C2 0.0201(5) 0.0095(4) 0.0150(4) -0.0009(3) 0.0008(4) 0.0013(3)
C3 0.0202(5) 0.0100(4) 0.0159(4) 0.0001(3) 0.0025(4) -0.0004(3)
C4 0.0165(4) 0.0107(4) 0.0130(4) 0.0000(3) 0.0005(3) 0.0016(3)
C5 0.0181(5) 0.0097(4) 0.0137(4) -0.0007(3) 0.0005(4) 0.0021(3)
C6 0.0160(4) 0.0100(4) 0.0128(4) -0.0011(3) -0.0001(3) 0.0014(3)
C7 0.0147(4) 0.0102(4) 0.0123(4) -0.0006(3) 0.0019(3) 0.0001(3)
C8 0.0191(5) 0.0140(4) 0.0176(5) -0.0005(3) -0.0061(4) 0.0022(4)
C9 0.0191(5) 0.0137(4) 0.0172(5) -0.0025(4) -0.0056(4) -0.0003(4)
C10 0.0149(4) 0.0103(4) 0.0134(4) -0.0011(3) 0.0005(3) -0.0005(3)
C11 0.0164(5) 0.0109(4) 0.0162(4) -0.0012(3) 0.0028(4) -0.0017(3)
C12 0.0261(5) 0.0115(4) 0.0252(5) 0.0016(4) -0.0025(4) 0.0007(4)
C13 0.0187(5) 0.0094(4) 0.0163(4) -0.0015(3) 0.0003(4) 0.0011(3)
C14 0.0165(5) 0.0113(4) 0.0182(5) -0.0004(3) 0.0004(4) -0.0016(3)
C15 0.0167(5) 0.0118(4) 0.0162(4) 0.0004(3) -0.0038(4) 0.0008(3)
C16 0.0165(5) 0.0115(4) 0.0159(5) -0.0011(3) -0.0034(4) -0.0011(3)
C17 0.0168(5) 0.0116(4) 0.0139(4) -0.0008(3) 0.0000(4) 0.0007(3)
C18 0.0189(5) 0.0156(4) 0.0201(5) -0.0061(4) 0.0057(4) 0.0012(4)

loop_
_atom_type_symbol
_atom_type_description
_atom_type_scat_dispersion_real
_atom_type_scat_dispersion_imag
_atom_type_scat_source
C C 0.0033 0.0016 'International Tables Vol C Tables 4.2.6.8 and 6.1.1.4'
H H 0.0000 0.0000 'International Tables Vol C Tables 4.2.6.8 and 6.1.1.4'
O O 0.0106 0.0060 'International Tables Vol C Tables 4.2.6.8 and 6.1.1.4'

loop_
_geom_angle_atom_site_label_1
_geom_angle_atom_site_label_2
_geom_angle_atom_site_label_3
_geom_angle
C1 O1 H1 110.4(10)
C17 O4 C18 115.71(8)
O1 C1 C14 118.01(9)
O1 C1 C2 122.32(9)
C14 C1 C2 119.67(9)
C3 C2 C1 120.38(9)
C3 C2 H16 119.8
C1 C2 H16 119.8
C2 C3 C4 120.99(9)
C2 C3 H3 119.5
C4 C3 H3 119.5
C13 C4 C3 117.30(9)
C13 C4 C5 116.35(9)
C3 C4 C5 126.35(9)
C6 C5 C4 131.58(9)
C6 C5 H6 114.2
C4 C5 H6 114.2
C5 C6 C17 119.56(9)
C5 C6 C7 124.71(9)
C17 C6 C7 115.73(8)
C16 C7 C8 119.38(9)
C16 C7 C6 120.68(9)
C8 C7 C6 119.90(9)
C9 C8 C7 120.62(9)
C9 C8 H12 119.7
C7 C8 H12 119.7
C8 C9 C10 120.04(9)
C8 C9 H11 120.0
C10 C9 H11 120.0
C9 C10 C15 119.46(9)
C9 C10 C11 118.79(9)
C15 C10 C11 121.70(9)
O2 C11 C10 119.55(9)
O2 C11 C12 120.61(9)
C10 C11 C12 119.83(9)
C11 C12 H2 109.5
C11 C12 H10 109.5
H2 C12 H10 109.5
C11 C12 H9 109.5
H2 C12 H9 109.5
H10 C12 H9 109.5
C14 C13 C4 122.17(9)
C14 C13 H4 118.9
C4 C13 H4 118.9
C13 C14 C1 119.48(9)
C13 C14 H5 120.3
C1 C14 H5 120.3
C16 C15 C10 120.36(9)
C16 C15 H8 119.8
C10 C15 H8 119.8
C7 C16 C15 120.03(9)
C7 C16 H7 120.0
C15 C16 H7 120.0
O3 C17 O4 122.84(9)
O3 C17 C6 124.31(9)
O4 C17 C6 112.84(9)
O4 C18 H15 109.5
O4 C18 H14 109.5
H15 C18 H14 109.5
O4 C18 H13 109.5
H15 C18 H13 109.5
H14 C18 H13 109.5

loop_
_geom_bond_atom_site_label_1
_geom_bond_atom_site_label_2
_geom_bond_distance
O1 C1 1.3564(12)
O1 H1 0.920(17)
O2 C11 1.2274(13)
O3 C17 1.2136(13)
O4 C17 1.3464(12)
O4 C18 1.4388(12)
C1 C14 1.3948(13)
C1 C2 1.3967(14)
C2 C3 1.3876(14)
C2 H16 0.9500
C3 C4 1.4072(13)
C3 H3 0.9500
C4 C13 1.4058(14)
C4 C5 1.4615(14)
C5 C6 1.3506(14)
C5 H6 0.9500
C6 C17 1.4878(14)
C6 C7 1.4930(13)
C7 C16 1.3923(14)
C7 C8 1.3957(14)
C8 C9 1.3885(14)
C8 H12 0.9500
C9 C10 1.3940(14)
C9 H11 0.9500
C10 C15 1.3959(14)
C10 C11 1.4877(13)
C11 C12 1.5021(15)
C12 H2 0.9800
C12 H10 0.9800
C12 H9 0.9800
C13 C14 1.3833(14)
C13 H4 0.9500
C14 H5 0.9500
C15 C16 1.3952(13)
C15 H8 0.9500
C16 H7 0.9500
C18 H15 0.9800
C18 H14 0.9800
C18 H13 0.9800

loop_
_geom_hbond_atom_site_label_D
_geom_hbond_atom_site_label_H
_geom_hbond_atom_site_label_A
_geom_hbond_distance_DH
_geom_hbond_distance_HA
_geom_hbond_distance_DA
_geom_hbond_angle_DHA
_geom_hbond_site_symmetry_A
O1 H1 O2 0.920(17) 1.816(17) 2.7328(11) 174.9(15) 2_556
O1 H1 O2 0.920(17) 1.816(17) 2.7328(11) 174.9(15) 2_556
O1 H1 O2 0.920(17) 1.816(17) 2.7328(11) 174.9(15) 2_556
O1 H1 O2 0.920(17) 1.816(17) 2.7328(11) 174.9(15) 2_556
O1 H1 O2 0.920(17) 1.816(17) 2.7328(11) 174.9(15) 2_556
O1 H1 O2 0.920(17) 1.816(17) 2.7328(11) 174.9(15) 2_556
O1 H1 O2 0.920(17) 1.816(17) 2.7328(11) 174.9(15) 2_556
O1 H1 O2 0.920(17) 1.816(17) 2.7328(11) 174.9(15) 2_556

loop_
_geom_torsion_atom_site_label_1
_geom_torsion_atom_site_label_2
_geom_torsion_atom_site_label_3
_geom_torsion_atom_site_label_4
_geom_torsion
O1 C1 C2 C3 -178.92(10)
C14 C1 C2 C3 0.50(15)
C1 C2 C3 C4 -0.28(16)
C2 C3 C4 C13 0.40(15)
C2 C3 C4 C5 -179.53(10)
C13 C4 C5 C6 -169.50(11)
C3 C4 C5 C6 10.44(18)
C4 C5 C6 C17 -179.65(10)
C4 C5 C6 C7 -0.68(18)
C5 C6 C7 C16 89.40(13)
C17 C6 C7 C16 -91.59(12)
C5 C6 C7 C8 -88.02(13)
C17 C6 C7 C8 90.98(12)
C16 C7 C8 C9 -3.63(16)
C6 C7 C8 C9 173.83(10)
C7 C8 C9 C10 1.51(16)
C8 C9 C10 C15 1.55(16)
C8 C9 C10 C11 -175.93(10)
C9 C10 C11 O2 7.44(15)
C15 C10 C11 O2 -169.97(10)
C9 C10 C11 C12 -173.77(10)
C15 C10 C11 C12 8.81(15)
C3 C4 C13 C14 -0.79(15)
C5 C4 C13 C14 179.15(10)
C4 C13 C14 C1 1.03(16)
O1 C1 C14 C13 178.58(9)
C2 C1 C14 C13 -0.87(15)
C9 C10 C15 C16 -2.48(15)
C11 C10 C15 C16 174.92(10)
C8 C7 C16 C15 2.68(15)
C6 C7 C16 C15 -174.75(9)
C10 C15 C16 C7 0.35(16)
C18 O4 C17 O3 -2.00(15)
C18 O4 C17 C6 178.11(9)
C5 C6 C17 O3 175.75(10)
C7 C6 C17 O3 -3.31(15)
C5 C6 C17 O4 -4.35(14)
C7 C6 C17 O4 176.59(8)
